data_4089150
loop_
_publ_author_name
'Mikus, Malte S.'
'Torker, Sebastian'
'Xu, Chaofan'
'Li, Bo'
'Hoveyda, Amir H.'

_publ_section_title
;
 Pentacoordinate Ruthenium(II) Catecholthiolate and Mercaptophenolate
 Catalysts for Olefin Metathesis: Anionic Ligand Exchange and Ease of
 Initiation
;
_journal_issue 22
_journal_name_full Organometallics
_journal_page_first 3878
_journal_paper_doi 10.1021/acs.organomet.6b00773
_journal_volume 35
_journal_year 2016
_chemical_formula_moiety 'C35 H39 N3 Ru S2, C H2 Cl2'
_chemical_formula_sum 'C36 H41 Cl2 N3 Ru S2'
_chemical_formula_weight 751.81
_chemical_name_systematic
;
 Ru-4h
;
_space_group_crystal_system triclinic
_space_group_IT_number 2
_space_group_name_Hall '-P 1'
_space_group_name_H-M_alt 'P -1'
_atom_sites_solution_hydrogens geom
_atom_sites_solution_primary direct
_atom_sites_solution_secondary difmap
_audit_creation_method SHELXL-2013
_cell_angle_alpha 97.169(2)
_cell_angle_beta 93.071(2)
_cell_angle_gamma 107.313(2)
_cell_formula_units_Z 2
_cell_length_a 8.3833(3)
_cell_length_b 11.7203(5)
_cell_length_c 18.6217(7)
_cell_measurement_reflns_used 9962
_cell_measurement_temperature 100(2)
_cell_measurement_theta_max 68.23
_cell_measurement_theta_min 3.99
_cell_volume 1725.15(12)
_computing_cell_refinement 'SAINT (Bruker, 2013)'
_computing_data_collection 'APEX2 (Bruker, 2013)'
_computing_data_reduction 'SAINT (Bruker, 2013)'
_computing_molecular_graphics 'Bruker SHELXTL'
_computing_publication_material 'Bruker SHELXTL'
_computing_structure_refinement 'SHELXL-2013 (Sheldrick, 2013)'
_computing_structure_solution 'SHELXL-2013 (Sheldrick, 2013)'
_diffrn_ambient_temperature 100(2)
_diffrn_measured_fraction_theta_full 0.977
_diffrn_measured_fraction_theta_max 0.969
_diffrn_measurement_device_type 'Bruker Kappa DUO CCD diffractometer'
_diffrn_measurement_method '\f and \w scans'
_diffrn_radiation_monochromator mirrors
_diffrn_radiation_type CuK\a
_diffrn_radiation_wavelength 1.54178
_diffrn_reflns_av_R_equivalents 0.0805
_diffrn_reflns_av_unetI/netI 0.0724
_diffrn_reflns_Laue_measured_fraction_full 0.977
_diffrn_reflns_Laue_measured_fraction_max 0.969
_diffrn_reflns_limit_h_max 10
_diffrn_reflns_limit_h_min -10
_diffrn_reflns_limit_k_max 14
_diffrn_reflns_limit_k_min -13
_diffrn_reflns_limit_l_max 15
_diffrn_reflns_limit_l_min -22
_diffrn_reflns_number 23553
_diffrn_reflns_point_group_measured_fraction_full 0.977
_diffrn_reflns_point_group_measured_fraction_max 0.969
_diffrn_reflns_theta_full 67.679
_diffrn_reflns_theta_max 68.258
_diffrn_reflns_theta_min 3.994
_diffrn_source 'microfocus sealed tube'
_diffrn_source_type 'Incoatec I\uS'
_exptl_absorpt_coefficient_mu 6.458
_exptl_absorpt_correction_T_max 0.7530
_exptl_absorpt_correction_T_min 0.5949
_exptl_absorpt_correction_type multi-scan
_exptl_absorpt_process_details
;
Sheldrick, G.M. (2013). SADABS. Bruker AXS Inc. Madison, WI USA.
;
_exptl_crystal_colour brown
_exptl_crystal_density_diffrn 1.447
_exptl_crystal_density_meas ?
_exptl_crystal_density_method none
_exptl_crystal_description plate
_exptl_crystal_F_000 776
_exptl_crystal_size_max 0.200
_exptl_crystal_size_mid 0.080
_exptl_crystal_size_min 0.030
_refine_diff_density_max 1.304
_refine_diff_density_min -1.683
_refine_diff_density_rms 0.159
_refine_ls_extinction_coef na
_refine_ls_extinction_method none
_refine_ls_goodness_of_fit_ref 1.020
_refine_ls_hydrogen_treatment constr
_refine_ls_matrix_type full
_refine_ls_number_parameters 403
_refine_ls_number_reflns 6114
_refine_ls_number_restraints 124
_refine_ls_restrained_S_all 1.010
_refine_ls_R_factor_all 0.0598
_refine_ls_R_factor_gt 0.0535
_refine_ls_shift/su_max 0.001
_refine_ls_shift/su_mean 0.000
_refine_ls_structure_factor_coef Fsqd
_refine_ls_weighting_details
;
 w=1/[\s^2^(Fo^2^)+(0.1043P)^2^]
 where P=(Fo^2^+2Fc^2^)/3
;
_refine_ls_weighting_scheme calc
_refine_ls_wR_factor_gt 0.1421
_refine_ls_wR_factor_ref 0.1470
_reflns_Friedel_coverage 0.000
_reflns_number_gt 5332
_reflns_number_total 6114
_reflns_threshold_expression 'I > 2\s(I)'
_cod_data_source_file om6b00773_si_001.cif
_cod_data_source_block C35H39N3RuS2(CH2Cl2)
_cod_depositor_comments
;
The following automatic conversions were performed:

data item '_exptl_crystal_density_meas' value 'not measured' was
changed to '?' -- the value is perceived as not measured.

Automatic conversion script
Id: cif_fix_values 6909 2019-04-08 15:41:33Z antanas 
;
_cod_database_code 4089150
_shelx_space_group_comment
;
The symmetry employed for this shelxl refinement is uniquely defined
by the following loop, which should always be used as a source of
symmetry information in preference to the above space-group names.
They are only intended as comments.
;
_shelx_estimated_absorpt_t_min 0.358
_shelx_estimated_absorpt_t_max 0.830
_shelxl_version_number 2013-2

loop_
_space_group_symop_operation_xyz
'x, y, z'
'-x, -y, -z'

loop_
_atom_site_label
_atom_site_type_symbol
_atom_site_fract_x
_atom_site_fract_y
_atom_site_fract_z
_atom_site_U_iso_or_equiv
_atom_site_adp_type
_atom_site_occupancy
_atom_site_site_symmetry_order
_atom_site_calc_flag
_atom_site_refinement_flags_posn
_atom_site_refinement_flags_adp
Ru1 Ru 0.93166(3) 0.58004(3) 0.76679(2) 0.01356(14) Uani 1 1 d . U
S1 S 1.14017(12) 0.67022(9) 0.85900(5) 0.0167(2) Uani 1 1 d . U
S2 S 1.05193(13) 0.74262(9) 0.70635(5) 0.0178(2) Uani 1 1 d . U
N1 N 0.6222(5) 0.6518(3) 0.76103(19) 0.0208(8) Uani 1 1 d . U
N2 N 0.6214(4) 0.5450(3) 0.65682(18) 0.0175(7) Uani 1 1 d . U
N3 N 0.8563(4) 0.4393(3) 0.83452(18) 0.0162(7) Uani 1 1 d . U
C1 C 0.7024(5) 0.5836(4) 0.7239(2) 0.0168(8) Uani 1 1 d . U
C2 C 0.4804(5) 0.6692(4) 0.7175(2) 0.0210(9) Uani 1 1 d . U
H2A H 0.5028 0.7547 0.7105 0.025 Uiso 1 1 calc R U
H2B H 0.3745 0.6426 0.7406 0.025 Uiso 1 1 calc R U
C3 C 0.4739(6) 0.5883(4) 0.6456(2) 0.0249(10) Uani 1 1 d . U
H3A H 0.3683 0.5201 0.6367 0.030 Uiso 1 1 calc R U
H3B H 0.4841 0.6348 0.6043 0.030 Uiso 1 1 calc R U
C4 C 0.6544(6) 0.6966(4) 0.8370(2) 0.0239(9) Uani 1 1 d . U
C5 C 0.7612(6) 0.8141(4) 0.8624(3) 0.0304(10) Uani 1 1 d . U
C6 C 0.7898(6) 0.8503(5) 0.9376(3) 0.0379(12) Uani 1 1 d . U
H6 H 0.8655 0.9280 0.9557 0.045 Uiso 1 1 calc R U
C7 C 0.7124(7) 0.7779(6) 0.9865(3) 0.0403(13) Uani 1 1 d . U
C8 C 0.5992(7) 0.6653(5) 0.9590(3) 0.0331(11) Uani 1 1 d . U
H8 H 0.5415 0.6159 0.9921 0.040 Uiso 1 1 calc R U
C9 C 0.5676(6) 0.6226(5) 0.8851(2) 0.0276(10) Uani 1 1 d . U
C10 C 0.8340(7) 0.9005(5) 0.8115(3) 0.0380(12) Uani 1 1 d . U
H10A H 0.7539 0.9427 0.7989 0.057 Uiso 1 1 calc R U
H10B H 0.8573 0.8561 0.7672 0.057 Uiso 1 1 calc R U
H10C H 0.9386 0.9595 0.8349 0.057 Uiso 1 1 calc R U
C11 C 0.7477(9) 0.8183(7) 1.0685(3) 0.0564(19) Uani 1 1 d . U
H11A H 0.8398 0.7914 1.0871 0.085 Uiso 1 1 calc R U
H11B H 0.6467 0.7828 1.0922 0.085 Uiso 1 1 calc R U
H11C H 0.7791 0.9066 1.0788 0.085 Uiso 1 1 calc R U
C12 C 0.4471(6) 0.4989(5) 0.8586(3) 0.0303(10) Uani 1 1 d . U
H12A H 0.3747 0.5026 0.8164 0.045 Uiso 1 1 calc R U
H12B H 0.3778 0.4708 0.8975 0.045 Uiso 1 1 calc R U
H12C H 0.5101 0.4427 0.8446 0.045 Uiso 1 1 calc R U
C13 C 0.6430(5) 0.4494(4) 0.6059(2) 0.0173(8) Uani 1 1 d . U
C14 C 0.5637(5) 0.3296(4) 0.6153(2) 0.0203(9) Uani 1 1 d . U
C15 C 0.5898(6) 0.2374(4) 0.5678(2) 0.0219(9) Uani 1 1 d . U
H15 H 0.5372 0.1559 0.5739 0.026 Uiso 1 1 calc R U
C16 C 0.6920(5) 0.2616(4) 0.5107(2) 0.0203(9) Uani 1 1 d . U
C17 C 0.7602(5) 0.3809(4) 0.5006(2) 0.0203(9) Uani 1 1 d . U
H17 H 0.8265 0.3983 0.4612 0.024 Uiso 1 1 calc R U
C18 C 0.7349(5) 0.4762(4) 0.5462(2) 0.0190(8) Uani 1 1 d . U
C19 C 0.4544(6) 0.3010(4) 0.6765(3) 0.0289(10) Uani 1 1 d . U
H19A H 0.4176 0.2136 0.6771 0.043 Uiso 1 1 calc R U
H19B H 0.3561 0.3286 0.6694 0.043 Uiso 1 1 calc R U
H19C H 0.5186 0.3422 0.7229 0.043 Uiso 1 1 calc R U
C20 C 0.7258(7) 0.1601(5) 0.4632(3) 0.0321(11) Uani 1 1 d . U
H20A H 0.7314 0.1779 0.4132 0.048 Uiso 1 1 calc R U
H20B H 0.6353 0.0850 0.4643 0.048 Uiso 1 1 calc R U
H20C H 0.8329 0.1510 0.4810 0.048 Uiso 1 1 calc R U
C21 C 0.8023(6) 0.6038(4) 0.5313(2) 0.0245(9) Uani 1 1 d . U
H21A H 0.8757 0.6065 0.4919 0.037 Uiso 1 1 calc R U
H21B H 0.8664 0.6553 0.5753 0.037 Uiso 1 1 calc R U
H21C H 0.7088 0.6328 0.5170 0.037 Uiso 1 1 calc R U
C22 C 0.8385(5) 0.4768(4) 0.9046(2) 0.0181(8) Uani 1 1 d . U
H22 H 0.8382 0.5577 0.9177 0.022 Uiso 1 1 calc R U
C23 C 0.8209(5) 0.4032(4) 0.9579(2) 0.0210(9) Uani 1 1 d . U
H23 H 0.8045 0.4321 1.0060 0.025 Uiso 1 1 calc R U
C24 C 0.8274(6) 0.2871(4) 0.9401(3) 0.0281(10) Uani 1 1 d . U
H24 H 0.8207 0.2357 0.9762 0.034 Uiso 1 1 calc R U
C25 C 0.8437(6) 0.2475(4) 0.8692(2) 0.0250(9) Uani 1 1 d . U
H25 H 0.8475 0.1674 0.8559 0.030 Uiso 1 1 calc R U
C26 C 0.8547(5) 0.3231(4) 0.8167(2) 0.0209(9) Uani 1 1 d . U
C27 C 0.8587(6) 0.2765(4) 0.7389(2) 0.0249(9) Uani 1 1 d . U
H27A H 0.7474 0.2653 0.7132 0.030 Uiso 1 1 calc R U
H27B H 0.8744 0.1957 0.7364 0.030 Uiso 1 1 calc R U
C28 C 0.9913(6) 0.3529(4) 0.6977(2) 0.0250(9) Uani 1 1 d . U
H28A H 1.1030 0.3553 0.7194 0.030 Uiso 1 1 calc R U
H28B H 0.9775 0.3121 0.6469 0.030 Uiso 1 1 calc R U
C29 C 0.9902(5) 0.4795(4) 0.6965(2) 0.0202(8) Uani 1 1 d . U
H29 H 1.0241 0.5125 0.6536 0.024 Uiso 1 1 calc R U
C30 C 1.2178(5) 0.8412(4) 0.7667(2) 0.0164(8) Uani 1 1 d . U
C31 C 1.3130(6) 0.9520(4) 0.7498(2) 0.0219(9) Uani 1 1 d . U
H31 H 1.2871 0.9753 0.7046 0.026 Uiso 1 1 calc R U
C32 C 1.4442(6) 1.0287(4) 0.7970(3) 0.0270(10) Uani 1 1 d . U
H32 H 1.5061 1.1048 0.7849 0.032 Uiso 1 1 calc R U
C33 C 1.4857(6) 0.9938(4) 0.8631(3) 0.0269(10) Uani 1 1 d . U
H33 H 1.5768 1.0456 0.8957 0.032 Uiso 1 1 calc R U
C34 C 1.3938(6) 0.8845(4) 0.8804(2) 0.0224(9) Uani 1 1 d . U
H34 H 1.4229 0.8605 0.9249 0.027 Uiso 1 1 calc R U
C35 C 1.2590(5) 0.8081(4) 0.8339(2) 0.0173(8) Uani 1 1 d . U
C1S C 0.1090(8) 0.0690(5) 0.4044(3) 0.0416(13) Uani 1 1 d . U
H1S1 H 0.0732 0.1218 0.3738 0.050 Uiso 1 1 calc R U
H1S2 H 0.1234 0.1080 0.4556 0.050 Uiso 1 1 calc R U
Cl1 Cl 0.3017(2) 0.05462(16) 0.37948(10) 0.0587(4) Uani 1 1 d . U
Cl2 Cl -0.04937(18) -0.07248(12) 0.39460(8) 0.0436(3) Uani 1 1 d . U

loop_
_atom_site_aniso_label
_atom_site_aniso_U_11
_atom_site_aniso_U_22
_atom_site_aniso_U_33
_atom_site_aniso_U_23
_atom_site_aniso_U_13
_atom_site_aniso_U_12
Ru1 0.0147(2) 0.0157(2) 0.0106(2) 0.00274(12) -0.00035(11) 0.00518(13)
S1 0.0187(5) 0.0182(5) 0.0130(5) 0.0041(4) -0.0002(3) 0.0050(4)
S2 0.0216(5) 0.0183(5) 0.0127(5) 0.0054(4) -0.0006(4) 0.0042(4)
N1 0.0232(19) 0.024(2) 0.0163(18) -0.0045(14) -0.0045(13) 0.0136(16)
N2 0.0171(17) 0.0243(19) 0.0139(17) -0.0006(13) -0.0024(12) 0.0126(15)
N3 0.0184(17) 0.0158(17) 0.0141(17) 0.0033(12) 0.0009(12) 0.0045(14)
C1 0.020(2) 0.016(2) 0.015(2) 0.0040(15) -0.0006(14) 0.0049(16)
C2 0.022(2) 0.022(2) 0.021(2) -0.0024(16) -0.0050(16) 0.0125(18)
C3 0.026(2) 0.034(3) 0.020(2) -0.0022(18) -0.0056(17) 0.019(2)
C4 0.025(2) 0.030(2) 0.020(2) -0.0080(17) -0.0047(16) 0.0194(19)
C5 0.022(2) 0.031(3) 0.037(3) -0.0144(19) -0.0071(18) 0.015(2)
C6 0.027(3) 0.041(3) 0.042(3) -0.021(2) -0.009(2) 0.017(2)
C7 0.042(3) 0.059(4) 0.027(3) -0.016(2) -0.010(2) 0.037(3)
C8 0.043(3) 0.051(3) 0.016(2) -0.0027(19) 0.0002(19) 0.034(2)
C9 0.035(3) 0.036(3) 0.019(2) -0.0018(18) 0.0012(17) 0.025(2)
C10 0.031(3) 0.028(3) 0.048(3) -0.012(2) 0.002(2) 0.005(2)
C11 0.062(4) 0.087(5) 0.026(3) -0.026(3) -0.015(3) 0.048(4)
C12 0.039(3) 0.036(3) 0.021(2) 0.0029(18) 0.0019(19) 0.020(2)
C13 0.017(2) 0.023(2) 0.0120(19) 0.0007(15) -0.0030(14) 0.0093(17)
C14 0.020(2) 0.025(2) 0.017(2) 0.0021(16) 0.0029(15) 0.0094(18)
C15 0.021(2) 0.020(2) 0.022(2) -0.0004(16) 0.0002(16) 0.0034(18)
C16 0.022(2) 0.026(2) 0.013(2) -0.0016(16) -0.0017(15) 0.0103(18)
C17 0.025(2) 0.030(2) 0.0070(19) -0.0009(15) -0.0004(15) 0.0117(19)
C18 0.023(2) 0.025(2) 0.0089(19) 0.0007(15) -0.0043(15) 0.0100(18)
C19 0.028(3) 0.026(3) 0.031(3) 0.0013(18) 0.0133(19) 0.005(2)
C20 0.042(3) 0.029(3) 0.026(3) -0.0060(19) 0.008(2) 0.015(2)
C21 0.033(3) 0.026(2) 0.017(2) 0.0062(17) 0.0037(17) 0.010(2)
C22 0.017(2) 0.021(2) 0.015(2) 0.0015(15) 0.0021(15) 0.0053(17)
C23 0.022(2) 0.028(2) 0.011(2) 0.0048(16) 0.0014(15) 0.0046(18)
C24 0.035(3) 0.025(2) 0.022(2) 0.0114(18) -0.0023(18) 0.003(2)
C25 0.030(2) 0.020(2) 0.024(2) 0.0060(17) -0.0016(18) 0.0049(19)
C26 0.019(2) 0.019(2) 0.024(2) -0.0004(16) -0.0018(16) 0.0058(17)
C27 0.035(3) 0.018(2) 0.021(2) 0.0031(16) 0.0016(18) 0.0067(19)
C28 0.030(3) 0.026(2) 0.023(2) 0.0048(17) 0.0081(17) 0.013(2)
C29 0.020(2) 0.028(2) 0.015(2) 0.0058(16) 0.0045(15) 0.0097(18)
C30 0.016(2) 0.022(2) 0.014(2) 0.0020(15) 0.0028(14) 0.0092(16)
C31 0.028(2) 0.020(2) 0.019(2) 0.0046(16) 0.0041(16) 0.0085(18)
C32 0.026(2) 0.021(2) 0.033(3) 0.0060(18) 0.0076(18) 0.0045(19)
C33 0.027(2) 0.022(2) 0.026(2) -0.0017(17) -0.0020(17) 0.0015(19)
C34 0.027(2) 0.023(2) 0.017(2) 0.0001(16) -0.0004(16) 0.0082(18)
C35 0.022(2) 0.015(2) 0.016(2) 0.0020(15) 0.0037(15) 0.0085(16)
C1S 0.057(4) 0.028(3) 0.041(3) 0.009(2) 0.002(2) 0.014(3)
Cl1 0.0480(9) 0.0562(10) 0.0767(11) 0.0250(8) 0.0039(7) 0.0174(8)
Cl2 0.0502(8) 0.0330(7) 0.0466(8) 0.0020(5) -0.0022(6) 0.0140(6)

loop_
_atom_type_symbol
_atom_type_description
_atom_type_scat_dispersion_real
_atom_type_scat_dispersion_imag
_atom_type_scat_source
C C 0.0181 0.0091 'International Tables Vol C Tables 4.2.6.8 and 6.1.1.4'
H H 0.0000 0.0000 'International Tables Vol C Tables 4.2.6.8 and 6.1.1.4'
S S 0.3331 0.5567 'International Tables Vol C Tables 4.2.6.8 and 6.1.1.4'
Ru Ru 0.0552 3.2960 'International Tables Vol C Tables 4.2.6.8 and 6.1.1.4'
Cl Cl 0.3639 0.7018 'International Tables Vol C Tables 4.2.6.8 and 6.1.1.4'
N N 0.0311 0.0180 'International Tables Vol C Tables 4.2.6.8 and 6.1.1.4'

loop_
_geom_angle_atom_site_label_1
_geom_angle_atom_site_label_2
_geom_angle_atom_site_label_3
_geom_angle
C29 Ru1 C1 103.04(17)
C29 Ru1 N3 92.30(16)
C1 Ru1 N3 101.20(14)
C29 Ru1 S1 113.47(13)
C1 Ru1 S1 142.89(12)
N3 Ru1 S1 84.20(9)
C29 Ru1 S2 89.41(14)
C1 Ru1 S2 87.12(11)
N3 Ru1 S2 170.88(9)
S1 Ru1 S2 86.90(3)
C35 S1 Ru1 106.71(14)
C30 S2 Ru1 105.90(14)
C1 N1 C4 125.4(3)
C1 N1 C2 113.8(3)
C4 N1 C2 120.5(3)
C1 N2 C13 125.3(3)
C1 N2 C3 113.1(3)
C13 N2 C3 120.0(3)
C22 N3 C26 117.5(4)
C22 N3 Ru1 115.8(3)
C26 N3 Ru1 125.6(3)
N1 C1 N2 107.9(3)
N1 C1 Ru1 119.5(3)
N2 C1 Ru1 131.6(3)
N1 C2 C3 102.1(3)
N1 C2 H2A 111.3
C3 C2 H2A 111.3
N1 C2 H2B 111.3
C3 C2 H2B 111.3
H2A C2 H2B 109.2
N2 C3 C2 102.8(3)
N2 C3 H3A 111.2
C2 C3 H3A 111.2
N2 C3 H3B 111.2
C2 C3 H3B 111.2
H3A C3 H3B 109.1
C9 C4 C5 121.0(4)
C9 C4 N1 117.8(4)
C5 C4 N1 121.0(4)
C6 C5 C4 117.6(5)
C6 C5 C10 120.5(5)
C4 C5 C10 121.8(4)
C7 C6 C5 122.6(5)
C7 C6 H6 118.7
C5 C6 H6 118.7
C6 C7 C8 118.0(5)
C6 C7 C11 121.8(6)
C8 C7 C11 120.2(6)
C9 C8 C7 122.4(5)
C9 C8 H8 118.8
C7 C8 H8 118.8
C8 C9 C4 118.1(5)
C8 C9 C12 120.1(5)
C4 C9 C12 121.8(4)
C5 C10 H10A 109.5
C5 C10 H10B 109.5
H10A C10 H10B 109.5
C5 C10 H10C 109.5
H10A C10 H10C 109.5
H10B C10 H10C 109.5
C7 C11 H11A 109.5
C7 C11 H11B 109.5
H11A C11 H11B 109.5
C7 C11 H11C 109.5
H11A C11 H11C 109.5
H11B C11 H11C 109.5
C9 C12 H12A 109.5
C9 C12 H12B 109.5
H12A C12 H12B 109.5
C9 C12 H12C 109.5
H12A C12 H12C 109.5
H12B C12 H12C 109.5
C18 C13 C14 121.1(4)
C18 C13 N2 120.2(4)
C14 C13 N2 118.6(4)
C15 C14 C13 118.6(4)
C15 C14 C19 120.5(4)
C13 C14 C19 120.9(4)
C14 C15 C16 121.6(4)
C14 C15 H15 119.2
C16 C15 H15 119.2
C17 C16 C15 118.1(4)
C17 C16 C20 121.8(4)
C15 C16 C20 120.1(4)
C16 C17 C18 122.3(4)
C16 C17 H17 118.9
C18 C17 H17 118.9
C17 C18 C13 118.1(4)
C17 C18 C21 120.9(4)
C13 C18 C21 121.0(4)
C14 C19 H19A 109.5
C14 C19 H19B 109.5
H19A C19 H19B 109.5
C14 C19 H19C 109.5
H19A C19 H19C 109.5
H19B C19 H19C 109.5
C16 C20 H20A 109.5
C16 C20 H20B 109.5
H20A C20 H20B 109.5
C16 C20 H20C 109.5
H20A C20 H20C 109.5
H20B C20 H20C 109.5
C18 C21 H21A 109.5
C18 C21 H21B 109.5
H21A C21 H21B 109.5
C18 C21 H21C 109.5
H21A C21 H21C 109.5
H21B C21 H21C 109.5
N3 C22 C23 123.2(4)
N3 C22 H22 118.4
C23 C22 H22 118.4
C24 C23 C22 118.9(4)
C24 C23 H23 120.5
C22 C23 H23 120.5
C25 C24 C23 118.5(4)
C25 C24 H24 120.8
C23 C24 H24 120.8
C24 C25 C26 120.7(4)
C24 C25 H25 119.7
C26 C25 H25 119.7
N3 C26 C25 121.1(4)
N3 C26 C27 118.5(4)
C25 C26 C27 120.3(4)
C26 C27 C28 117.1(4)
C26 C27 H27A 108.0
C28 C27 H27A 108.0
C26 C27 H27B 108.0
C28 C27 H27B 108.0
H27A C27 H27B 107.3
C29 C28 C27 116.1(4)
C29 C28 H28A 108.3
C27 C28 H28A 108.3
C29 C28 H28B 108.3
C27 C28 H28B 108.3
H28A C28 H28B 107.4
C28 C29 Ru1 128.5(3)
C28 C29 H29 115.7
Ru1 C29 H29 115.7
C31 C30 C35 118.3(4)
C31 C30 S2 121.6(3)
C35 C30 S2 120.1(3)
C32 C31 C30 121.5(4)
C32 C31 H31 119.2
C30 C31 H31 119.2
C31 C32 C33 119.6(4)
C31 C32 H32 120.2
C33 C32 H32 120.2
C34 C33 C32 119.5(4)
C34 C33 H33 120.2
C32 C33 H33 120.2
C33 C34 C35 121.1(4)
C33 C34 H34 119.5
C35 C34 H34 119.5
C34 C35 C30 119.9(4)
C34 C35 S1 119.8(3)
C30 C35 S1 120.3(3)
Cl1 C1S Cl2 112.1(3)
Cl1 C1S H1S1 109.2
Cl2 C1S H1S1 109.2
Cl1 C1S H1S2 109.2
Cl2 C1S H1S2 109.2
H1S1 C1S H1S2 107.9

loop_
_geom_bond_atom_site_label_1
_geom_bond_atom_site_label_2
_geom_bond_distance
Ru1 C29 1.836(4)
Ru1 C1 2.056(4)
Ru1 N3 2.167(3)
Ru1 S1 2.2906(10)
Ru1 S2 2.3298(10)
S1 C35 1.762(4)
S2 C30 1.757(4)
N1 C1 1.341(5)
N1 C4 1.427(6)
N1 C2 1.481(5)
N2 C1 1.346(5)
N2 C13 1.436(5)
N2 C3 1.485(5)
N3 C22 1.355(6)
N3 C26 1.357(6)
C2 C3 1.529(6)
C2 H2A 0.9900
C2 H2B 0.9900
C3 H3A 0.9900
C3 H3B 0.9900
C4 C9 1.405(7)
C4 C5 1.407(7)
C5 C6 1.398(7)
C5 C10 1.494(8)
C6 C7 1.378(9)
C6 H6 0.9500
C7 C8 1.392(8)
C7 C11 1.527(7)
C8 C9 1.388(7)
C8 H8 0.9500
C9 C12 1.504(7)
C10 H10A 0.9800
C10 H10B 0.9800
C10 H10C 0.9800
C11 H11A 0.9800
C11 H11B 0.9800
C11 H11C 0.9800
C12 H12A 0.9800
C12 H12B 0.9800
C12 H12C 0.9800
C13 C18 1.400(6)
C13 C14 1.401(6)
C14 C15 1.386(6)
C14 C19 1.509(6)
C15 C16 1.404(6)
C15 H15 0.9500
C16 C17 1.385(6)
C16 C20 1.499(6)
C17 C18 1.392(6)
C17 H17 0.9500
C18 C21 1.500(6)
C19 H19A 0.9800
C19 H19B 0.9800
C19 H19C 0.9800
C20 H20A 0.9800
C20 H20B 0.9800
C20 H20C 0.9800
C21 H21A 0.9800
C21 H21B 0.9800
C21 H21C 0.9800
C22 C23 1.379(6)
C22 H22 0.9500
C23 C24 1.377(7)
C23 H23 0.9500
C24 C25 1.373(7)
C24 H24 0.9500
C25 C26 1.387(6)
C25 H25 0.9500
C26 C27 1.488(6)
C27 C28 1.516(6)
C27 H27A 0.9900
C27 H27B 0.9900
C28 C29 1.490(6)
C28 H28A 0.9900
C28 H28B 0.9900
C29 H29 0.9500
C30 C31 1.391(6)
C30 C35 1.410(6)
C31 C32 1.379(7)
C31 H31 0.9500
C32 C33 1.403(7)
C32 H32 0.9500
C33 C34 1.372(7)
C33 H33 0.9500
C34 C35 1.389(6)
C34 H34 0.9500
C1S Cl1 1.754(6)
C1S Cl2 1.770(6)
C1S H1S1 0.9900
C1S H1S2 0.9900

loop_
_geom_torsion_atom_site_label_1
_geom_torsion_atom_site_label_2
_geom_torsion_atom_site_label_3
_geom_torsion_atom_site_label_4
_geom_torsion
C4 N1 C1 N2 171.1(4)
C2 N1 C1 N2 -3.2(5)
C4 N1 C1 Ru1 -19.2(6)
C2 N1 C1 Ru1 166.5(3)
C13 N2 C1 N1 -165.4(4)
C3 N2 C1 N1 -0.2(5)
C13 N2 C1 Ru1 26.7(6)
C3 N2 C1 Ru1 -168.1(3)
C1 N1 C2 C3 4.9(5)
C4 N1 C2 C3 -169.7(4)
C1 N2 C3 C2 3.1(5)
C13 N2 C3 C2 169.2(4)
N1 C2 C3 N2 -4.4(5)
C1 N1 C4 C9 -87.9(5)
C2 N1 C4 C9 86.1(5)
C1 N1 C4 C5 96.3(5)
C2 N1 C4 C5 -89.8(5)
C9 C4 C5 C6 5.8(6)
N1 C4 C5 C6 -178.5(4)
C9 C4 C5 C10 -170.6(4)
N1 C4 C5 C10 5.2(6)
C4 C5 C6 C7 -2.8(7)
C10 C5 C6 C7 173.6(5)
C5 C6 C7 C8 -1.3(7)
C5 C6 C7 C11 178.9(5)
C6 C7 C8 C9 2.6(7)
C11 C7 C8 C9 -177.5(5)
C7 C8 C9 C4 0.2(7)
C7 C8 C9 C12 178.5(4)
C5 C4 C9 C8 -4.5(6)
N1 C4 C9 C8 179.6(4)
C5 C4 C9 C12 177.2(4)
N1 C4 C9 C12 1.4(6)
C1 N2 C13 C18 -104.8(5)
C3 N2 C13 C18 90.9(5)
C1 N2 C13 C14 78.3(5)
C3 N2 C13 C14 -86.0(5)
C18 C13 C14 C15 5.6(6)
N2 C13 C14 C15 -177.5(4)
C18 C13 C14 C19 -175.5(4)
N2 C13 C14 C19 1.4(6)
C13 C14 C15 C16 -0.5(6)
C19 C14 C15 C16 -179.4(4)
C14 C15 C16 C17 -3.2(6)
C14 C15 C16 C20 176.3(4)
C15 C16 C17 C18 2.1(6)
C20 C16 C17 C18 -177.4(4)
C16 C17 C18 C13 2.7(6)
C16 C17 C18 C21 -176.5(4)
C14 C13 C18 C17 -6.6(6)
N2 C13 C18 C17 176.5(4)
C14 C13 C18 C21 172.6(4)
N2 C13 C18 C21 -4.3(6)
C26 N3 C22 C23 0.6(6)
Ru1 N3 C22 C23 -168.1(3)
N3 C22 C23 C24 2.4(7)
C22 C23 C24 C25 -2.9(7)
C23 C24 C25 C26 0.5(7)
C22 N3 C26 C25 -3.1(6)
Ru1 N3 C26 C25 164.4(3)
C22 N3 C26 C27 174.6(4)
Ru1 N3 C26 C27 -17.9(6)
C24 C25 C26 N3 2.6(7)
C24 C25 C26 C27 -175.1(4)
N3 C26 C27 C28 49.4(6)
C25 C26 C27 C28 -132.9(4)
C26 C27 C28 C29 -56.8(6)
C27 C28 C29 Ru1 32.6(6)
C1 Ru1 C29 C28 -106.5(4)
N3 Ru1 C29 C28 -4.5(4)
S1 Ru1 C29 C28 80.2(4)
S2 Ru1 C29 C28 166.6(4)
Ru1 S2 C30 C31 -176.7(3)
Ru1 S2 C30 C35 4.2(4)
C35 C30 C31 C32 -0.3(6)
S2 C30 C31 C32 -179.4(3)
C30 C31 C32 C33 1.4(7)
C31 C32 C33 C34 -0.9(7)
C32 C33 C34 C35 -0.8(7)
C33 C34 C35 C30 1.9(7)
C33 C34 C35 S1 -178.2(4)
C31 C30 C35 C34 -1.3(6)
S2 C30 C35 C34 177.8(3)
C31 C30 C35 S1 178.8(3)
S2 C30 C35 S1 -2.1(5)
Ru1 S1 C35 C34 178.8(3)
Ru1 S1 C35 C30 -1.3(4)
